data_2206400
loop_
_publ_author_name
'Mehmet Akkurt'
'Selvi Karaca'
'Hasan K\"u\,c\"ukbay'
'Ersin Orhan'
'Orhan B\"uy\"ukg\"ung\"or'

_publ_section_title
;
 1-Benzyl-3-(2-phenethyl)benzimidazolium bromide monohydrate
;
_journal_coeditor_code CV6545
_journal_issue 8
_journal_name_full 'Acta Crystallographica Section E'
_journal_page_first o2452
_journal_page_last o2454
_journal_paper_doi 10.1107/S1600536805021653
_journal_volume 61
_journal_year 2005
_chemical_formula_iupac 'C22 H20 N2 +, Br -, H2 O'
_chemical_formula_moiety 'C22 H20 N2 +, Br -, H2 O'
_chemical_formula_sum 'C22 H22 Br N2 O'
_chemical_formula_weight 410.32
_chemical_name_systematic
;
1-Benzyl-3-(2-phenethyl)benzimidazolium bromide monohydrate
;
_space_group_IT_number 2
_symmetry_cell_setting triclinic
_symmetry_space_group_name_Hall '-P 1'
_symmetry_space_group_name_H-M 'P -1'
_atom_sites_solution_hydrogens geom
_atom_sites_solution_primary direct
_atom_sites_solution_secondary difmap
_cell_angle_alpha 99.895(8)
_cell_angle_beta 90.607(8)
_cell_angle_gamma 95.637(8)
_cell_formula_units_Z 2
_cell_length_a 9.2334(9)
_cell_length_b 9.3684(10)
_cell_length_c 11.3028(12)
_cell_measurement_reflns_used 10373
_cell_measurement_temperature 100
_cell_measurement_theta_max 26.77
_cell_measurement_theta_min 2.22
_cell_volume 958.14(17)
_computing_cell_refinement X-AREA
_computing_data_collection 'X-AREA (Stoe & Cie, 2002)'
_computing_data_reduction 'X-RED32 (Stoe & Cie, 2002)'
_computing_molecular_graphics 'ORTEP-3 for Windows (Farrugia, 1997)'
_computing_publication_material 'WINGX (Farrugia, 1999)'
_computing_structure_refinement 'SHELXL97 (Sheldrick, 1997)'
_computing_structure_solution 'SHELXS97 (Sheldrick, 1997)'
_diffrn_ambient_temperature 100
_diffrn_detector_area_resol_mean 6.67
_diffrn_measured_fraction_theta_full 0.994
_diffrn_measured_fraction_theta_max 0.994
_diffrn_measurement_device '2-circle goniometer'
_diffrn_measurement_device_type 'Stoe IPDS-II'
_diffrn_measurement_method \w
_diffrn_radiation_monochromator 'plane graphite'
_diffrn_radiation_type 'Mo K\a'
_diffrn_radiation_wavelength 0.71073
_diffrn_reflns_av_R_equivalents 0.0526
_diffrn_reflns_av_sigmaI/netI 0.0365
_diffrn_reflns_limit_h_max 11
_diffrn_reflns_limit_h_min -11
_diffrn_reflns_limit_k_max 11
_diffrn_reflns_limit_k_min -11
_diffrn_reflns_limit_l_max 14
_diffrn_reflns_limit_l_min -13
_diffrn_reflns_number 10373
_diffrn_reflns_reduction_process ' ?'
_diffrn_reflns_theta_full 26.67
_diffrn_reflns_theta_max 26.67
_diffrn_reflns_theta_min 2.22
_diffrn_standards_number 0
_exptl_absorpt_coefficient_mu 2.158
_exptl_absorpt_correction_T_max 0.604
_exptl_absorpt_correction_T_min 0.330
_exptl_absorpt_correction_type integration
_exptl_absorpt_process_details '(X-RED32; Stoe & Cie, 2002)'
_exptl_crystal_colour colourless
_exptl_crystal_density_diffrn 1.422
_exptl_crystal_density_method 'Not Measured'
_exptl_crystal_description prism
_exptl_crystal_F_000 422
_exptl_crystal_size_max 0.66
_exptl_crystal_size_mid 0.47
_exptl_crystal_size_min 0.26
_refine_diff_density_max 1.447
_refine_diff_density_min -1.064
_refine_ls_extinction_method none
_refine_ls_goodness_of_fit_ref 1.090
_refine_ls_hydrogen_treatment mixed
_refine_ls_matrix_type full
_refine_ls_number_parameters 244
_refine_ls_number_reflns 4023
_refine_ls_number_restraints 0
_refine_ls_restrained_S_all 1.090
_refine_ls_R_factor_all 0.0394
_refine_ls_R_factor_gt 0.0371
_refine_ls_shift/su_max 0.001
_refine_ls_shift/su_mean 0.000
_refine_ls_structure_factor_coef Fsqd
_refine_ls_weighting_details 'calc w = 1/[\s^2^(Fo^2^)+(0.0662P)^2^+0.4181P] where P = (Fo^2^+2Fc^2^)/3'
_refine_ls_weighting_scheme calc
_refine_ls_wR_factor_gt 0.0981
_refine_ls_wR_factor_ref 0.1000
_reflns_number_gt 3811
_reflns_number_total 4023
_reflns_threshold_expression I>2\s(I)
_cod_data_source_file cv6545.cif
_cod_data_source_block I
_cod_depositor_comments
;
The following automatic conversions were performed:
'_symmetry_cell_setting' value 'Triclinic' changed to 'triclinic'
according to '/home/saulius/struct/CIF-dictionaries/cif_core.dic'
dictionary named 'cif_core.dic' version 2.4.1 from 2010-06-29.

Automatic conversion script
Id: cif_fix_enum 1527 2010-12-29 10:47:43Z saulius 

The following automatic conversions were performed:

'_symmetry_cell_setting' value 'Triclinic' changed to 'triclinic'
according to /home/saulius/struct/CIF-dictionaries/cif_core.dic
dictionary named 'cif_core.dic' version 2.4.1 from 2010-06-29.

Automatic conversion script
Id: cif_fix_values 1715 2011-07-08 13:25:40Z adriana 
;
_cod_database_code 2206400

loop_
_symmetry_equiv_pos_site_id
_symmetry_equiv_pos_as_xyz
1 x,y,z
2 -x,-y,-z

loop_
_atom_site_aniso_label
_atom_site_aniso_U_11
_atom_site_aniso_U_22
_atom_site_aniso_U_33
_atom_site_aniso_U_12
_atom_site_aniso_U_13
_atom_site_aniso_U_23
N1 0.0128(8) 0.0241(9) 0.0134(8) 0.0001(7) 0.0007(6) 0.0032(6)
N2 0.0142(8) 0.0206(9) 0.0135(7) 0.0005(6) 0.0009(6) 0.0027(6)
C1 0.0150(9) 0.0244(10) 0.0108(8) 0.0016(8) 0.0012(7) 0.0038(7)
C2 0.0220(10) 0.0220(10) 0.0149(9) 0.0010(8) 0.0025(8) 0.0035(8)
C3 0.0248(11) 0.0240(10) 0.0178(10) 0.0071(9) 0.0036(8) 0.0043(8)
C4 0.0164(10) 0.0321(12) 0.0170(9) 0.0067(8) 0.0031(8) 0.0051(8)
C5 0.0154(10) 0.0271(11) 0.0136(9) 0.0009(8) 0.0011(7) 0.0029(8)
C6 0.0158(9) 0.0219(10) 0.0105(8) 0.0021(8) 0.0020(7) 0.0023(7)
C7 0.0162(9) 0.0234(10) 0.0125(9) 0.0020(8) 0.0006(7) 0.0033(8)
C8 0.0174(10) 0.0185(10) 0.0188(10) -0.0007(8) -0.0006(8) 0.0016(8)
C9 0.0154(9) 0.0153(9) 0.0202(10) 0.0021(7) 0.0027(7) 0.0038(7)
C10 0.0152(10) 0.0200(10) 0.0301(11) 0.0014(8) 0.0002(8) 0.0026(9)
C11 0.0178(11) 0.0236(11) 0.0423(14) 0.0005(8) 0.0121(10) 0.0029(10)
C12 0.0330(13) 0.0203(10) 0.0294(12) 0.0050(9) 0.0167(10) 0.0057(9)
C13 0.0297(12) 0.0237(10) 0.0190(10) 0.0084(9) 0.0044(9) 0.0060(8)
C14 0.0152(9) 0.0243(10) 0.0207(10) 0.0029(8) 0.0015(8) 0.0043(8)
C15 0.0131(9) 0.0264(11) 0.0188(10) -0.0040(8) 0.0004(7) 0.0044(8)
C16 0.0185(10) 0.0241(10) 0.0200(10) -0.0012(8) -0.0030(8) 0.0028(8)
C17 0.0157(9) 0.0219(10) 0.0160(9) 0.0007(8) -0.0043(7) 0.0000(8)
C18 0.0205(10) 0.0234(10) 0.0195(10) 0.0059(8) -0.0012(8) 0.0006(8)
C19 0.0208(10) 0.0281(11) 0.0183(10) 0.0039(9) 0.0022(8) 0.0004(8)
C20 0.0242(11) 0.0236(10) 0.0171(9) 0.0013(8) -0.0026(8) 0.0034(8)
C21 0.0216(11) 0.0235(10) 0.0254(11) 0.0079(8) -0.0018(8) 0.0018(9)
C22 0.0172(10) 0.0266(11) 0.0200(10) 0.0055(8) 0.0014(8) 0.0003(8)
O1 0.0303(10) 0.0256(9) 0.0496(12) 0.0036(8) 0.0149(9) 0.0057(9)
Br1 0.01590(10) 0.02500(10) 0.02530(10) 0.00110(10) 0.00100(10) 0.00480(10)

loop_
_atom_site_label
_atom_site_fract_x
_atom_site_fract_y
_atom_site_fract_z
_atom_site_U_iso_or_equiv
_atom_site_thermal_displace_type
_atom_site_calc_flag
_atom_site_refinement_flags
_atom_site_occupancy
_atom_site_type_symbol
N1 0.32580(19) 0.5492(2) 0.84749(15) 0.0169(5) Uani . . 1.000 N
N2 0.49570(19) 0.73024(19) 0.85838(15) 0.0162(5) Uani . . 1.000 N
C1 0.4580(2) 0.4893(2) 0.84798(17) 0.0167(5) Uani . . 1.000 C
C2 0.4898(2) 0.3469(2) 0.84448(18) 0.0197(6) Uani . . 1.000 C
C3 0.6362(3) 0.3269(2) 0.85125(19) 0.0218(6) Uani . . 1.000 C
C4 0.7453(2) 0.4444(3) 0.86176(19) 0.0214(6) Uani . . 1.000 C
C5 0.7138(2) 0.5856(3) 0.86393(18) 0.0189(6) Uani . . 1.000 C
C6 0.5664(2) 0.6057(2) 0.85612(17) 0.0161(5) Uani . . 1.000 C
C7 0.3524(2) 0.6923(2) 0.85220(17) 0.0173(5) Uani . . 1.000 C
C8 0.5652(2) 0.8795(2) 0.86259(19) 0.0186(6) Uani . . 1.000 C
C9 0.6364(2) 0.8973(2) 0.74607(19) 0.0168(5) Uani . . 1.000 C
C10 0.7840(2) 0.9455(2) 0.7454(2) 0.0220(6) Uani . . 1.000 C
C11 0.8481(3) 0.9662(3) 0.6382(2) 0.0283(7) Uani . . 1.000 C
C12 0.7675(3) 0.9368(2) 0.5321(2) 0.0271(7) Uani . . 1.000 C
C13 0.6196(3) 0.8881(2) 0.5320(2) 0.0235(6) Uani . . 1.000 C
C14 0.5544(2) 0.8696(2) 0.6392(2) 0.0200(6) Uani . . 1.000 C
C15 0.1798(2) 0.4689(2) 0.83453(19) 0.0198(6) Uani . . 1.000 C
C16 0.1471(2) 0.3936(2) 0.70472(19) 0.0212(6) Uani . . 1.000 C
C17 0.1739(2) 0.4971(2) 0.61673(19) 0.0184(5) Uani . . 1.000 C
C18 0.2836(2) 0.4774(2) 0.5335(2) 0.0213(6) Uani . . 1.000 C
C19 0.3105(2) 0.5724(3) 0.4531(2) 0.0227(6) Uani . . 1.000 C
C20 0.2297(3) 0.6889(2) 0.45547(19) 0.0218(6) Uani . . 1.000 C
C21 0.1212(3) 0.7106(2) 0.5389(2) 0.0234(6) Uani . . 1.000 C
C22 0.0927(2) 0.6148(2) 0.6185(2) 0.0215(6) Uani . . 1.000 C
O1 -0.0329(2) 0.2233(2) 1.0233(2) 0.0351(6) Uani . . 1.000 O
Br1 0.19898(2) 0.03845(2) 0.84225(2) 0.02210(10) Uani . . 1.000 Br
H2 0.41720 0.26960 0.83800 0.0240 Uiso calc R 1.000 H
H3 0.66290 0.23330 0.84880 0.0260 Uiso calc R 1.000 H
H4 0.84210 0.42620 0.86750 0.0260 Uiso calc R 1.000 H
H5 0.78640 0.66290 0.87020 0.0230 Uiso calc R 1.000 H
H8A 0.63790 0.90200 0.92750 0.0220 Uiso calc R 1.000 H
H8B 0.49250 0.94770 0.87910 0.0220 Uiso calc R 1.000 H
H10 0.83940 0.96390 0.81660 0.0260 Uiso calc R 1.000 H
H11 0.94620 1.00010 0.63800 0.0340 Uiso calc R 1.000 H
H12 0.81160 0.94940 0.46050 0.0330 Uiso calc R 1.000 H
H13 0.56500 0.86810 0.46040 0.0280 Uiso calc R 1.000 H
H14 0.45560 0.83860 0.63950 0.0240 Uiso calc R 1.000 H
H15A 0.10760 0.53580 0.85900 0.0240 Uiso calc R 1.000 H
H15B 0.17350 0.39660 0.88670 0.0240 Uiso calc R 1.000 H
H16A 0.20780 0.31440 0.68530 0.0260 Uiso calc R 1.000 H
H16B 0.04620 0.35210 0.69680 0.0260 Uiso calc R 1.000 H
H18 0.33940 0.39970 0.53200 0.0260 Uiso calc R 1.000 H
H19 0.38320 0.55750 0.39740 0.0270 Uiso calc R 1.000 H
H20 0.24780 0.75270 0.40150 0.0260 Uiso calc R 1.000 H
H21 0.06730 0.78980 0.54130 0.0280 Uiso calc R 1.000 H
H22 0.01890 0.62940 0.67330 0.0260 Uiso calc R 1.000 H
H1W 0.019(4) 0.180(4) 0.971(4) 0.043(10) Uiso . . 1.000 H
H2W -0.059(5) 0.164(5) 1.059(4) 0.053(12) Uiso . . 1.000 H

loop_
_atom_type_symbol
_atom_type_description
_atom_type_scat_dispersion_real
_atom_type_scat_dispersion_imag
_atom_type_scat_source
O O 0.0106 0.0060 'International Tables Vol C Tables 4.2.6.8 and 6.1.1.4'
N N 0.0061 0.0033 'International Tables Vol C Tables 4.2.6.8 and 6.1.1.4'
Br Br -0.2901 2.4595 'International Tables Vol C Tables 4.2.6.8 and 6.1.1.4'
H H 0.0000 0.0000 'International Tables Vol C Tables 4.2.6.8 and 6.1.1.4'
C C 0.0033 0.0016 'International Tables Vol C Tables 4.2.6.8 and 6.1.1.4'

loop_
_geom_angle_atom_site_label_1
_geom_angle_atom_site_label_2
_geom_angle_atom_site_label_3
_geom_angle
_geom_angle_publ_flag
H1W O1 H2W 103(4) no
C1 N1 C7 108.76(17) yes
C7 N1 C15 124.55(17) yes
C1 N1 C15 126.54(17) yes
C6 N2 C8 126.43(16) yes
C7 N2 C8 124.91(17) yes
C6 N2 C7 108.63(17) yes
N1 C1 C6 106.16(17) yes
C2 C1 C6 122.33(17) no
N1 C1 C2 131.49(18) yes
C1 C2 C3 115.99(17) no
C2 C3 C4 121.71(19) no
C3 C4 C5 122.30(19) no
C4 C5 C6 116.0(2) no
N2 C6 C5 131.7(2) yes
C1 C6 C5 121.63(19) no
N2 C6 C1 106.60(16) yes
N1 C7 N2 109.83(17) yes
N2 C8 C9 111.57(16) yes
C8 C9 C14 120.18(17) no
C10 C9 C14 119.72(19) no
C8 C9 C10 120.07(18) no
C9 C10 C11 119.8(2) no
C10 C11 C12 120.5(2) no
C11 C12 C13 120.0(2) no
C12 C13 C14 119.8(2) no
C9 C14 C13 120.19(19) no
N1 C15 C16 111.07(16) yes
C15 C16 C17 112.18(16) no
C16 C17 C18 120.05(17) no
C16 C17 C22 121.13(18) no
C18 C17 C22 118.81(18) no
C17 C18 C19 120.69(18) no
C18 C19 C20 120.17(19) no
C19 C20 C21 119.66(19) no
C20 C21 C22 120.4(2) no
C17 C22 C21 120.3(2) no
C1 C2 H2 122.00 no
C3 C2 H2 122.00 no
C4 C3 H3 119.00 no
C2 C3 H3 119.00 no
C3 C4 H4 119.00 no
C5 C4 H4 119.00 no
C6 C5 H5 122.00 no
C4 C5 H5 122.00 no
N2 C8 H8A 109.00 no
C9 C8 H8A 109.00 no
C9 C8 H8B 109.00 no
N2 C8 H8B 109.00 no
H8A C8 H8B 108.00 no
C11 C10 H10 120.00 no
C9 C10 H10 120.00 no
C12 C11 H11 120.00 no
C10 C11 H11 120.00 no
C11 C12 H12 120.00 no
C13 C12 H12 120.00 no
C12 C13 H13 120.00 no
C14 C13 H13 120.00 no
C13 C14 H14 120.00 no
C9 C14 H14 120.00 no
N1 C15 H15A 109.00 no
N1 C15 H15B 109.00 no
C16 C15 H15B 109.00 no
H15A C15 H15B 108.00 no
C16 C15 H15A 109.00 no
C15 C16 H16B 109.00 no
C17 C16 H16A 109.00 no
C17 C16 H16B 109.00 no
H16A C16 H16B 108.00 no
C15 C16 H16A 109.00 no
C19 C18 H18 120.00 no
C17 C18 H18 120.00 no
C18 C19 H19 120.00 no
C20 C19 H19 120.00 no
C21 C20 H20 120.00 no
C19 C20 H20 120.00 no
C20 C21 H21 120.00 no
C22 C21 H21 120.00 no
C17 C22 H22 120.00 no
C21 C22 H22 120.00 no

loop_
_geom_bond_atom_site_label_1
_geom_bond_atom_site_label_2
_geom_bond_distance
_geom_bond_publ_flag
O1 H1W 0.84(4) no
O1 H2W 0.76(5) no
N1 C1 1.393(3) yes
N1 C15 1.471(3) yes
N1 C7 1.331(3) yes
N2 C7 1.334(3) yes
N2 C8 1.473(3) yes
N2 C6 1.389(3) yes
C1 C2 1.388(3) no
C1 C6 1.396(3) no
C2 C3 1.386(3) no
C3 C4 1.406(3) no
C4 C5 1.378(4) no
C5 C6 1.396(3) no
C8 C9 1.506(3) no
C9 C10 1.394(3) no
C9 C14 1.391(3) no
C10 C11 1.389(3) no
C11 C12 1.377(3) no
C12 C13 1.397(4) no
C13 C14 1.388(3) no
C15 C16 1.528(3) no
C16 C17 1.510(3) no
C17 C18 1.394(3) no
C17 C22 1.391(3) no
C18 C19 1.385(3) no
C19 C20 1.378(3) no
C20 C21 1.389(4) no
C21 C22 1.386(3) no
C2 H2 0.9300 no
C3 H3 0.9300 no
C4 H4 0.9300 no
C5 H5 0.9300 no
C8 H8A 0.9700 no
C8 H8B 0.9700 no
C10 H10 0.9300 no
C11 H11 0.9300 no
C12 H12 0.9300 no
C13 H13 0.9300 no
C14 H14 0.9300 no
C15 H15B 0.9700 no
C15 H15A 0.9700 no
C16 H16B 0.9700 no
C16 H16A 0.9700 no
C18 H18 0.9300 no
C19 H19 0.9300 no
C20 H20 0.9300 no
C21 H21 0.9300 no
C22 H22 0.9300 no

loop_
_geom_contact_atom_site_label_1
_geom_contact_atom_site_label_2
_geom_contact_distance
_geom_contact_site_symmetry_2
_geom_contact_publ_flag
Br1 C2 3.7431(19) . no
Br1 C7 3.6824(19) 1_545 no
Br1 O1 3.373(2) . no
Br1 O1 3.356(2) 2_557 no
Br1 H1W 2.54(4) . no
Br1 H11 3.2200 1_445 no
Br1 H2 2.8200 . no
Br1 H8B 2.9700 1_545 no
Br1 H2W 2.61(5) 2_557 no
Br1 H8A 2.9300 2_667 no
O1 C5 3.408(3) 2_667 no
O1 C7 3.387(3) 2_567 no
O1 Br1 3.373(2) . no
O1 Br1 3.356(2) 2_557 no
O1 H5 2.6100 2_667 no
O1 H15A 2.5800 2_567 no
N1 C4 3.350(3) 2_667 no
N1 N2 2.180(3) . no
N1 C3 3.406(3) 2_667 no
N2 N1 2.180(3) . no
N2 H14 2.8600 . no
C1 C1 3.483(3) 2_667 no
C1 C2 3.558(3) 2_667 no
C2 C6 3.389(3) 2_667 no
C2 Br1 3.7431(19) . no
C2 C1 3.558(3) 2_667 no
C3 N1 3.406(3) 2_667 no
C3 C7 3.389(3) 2_667 no
C4 N1 3.350(3) 2_667 no
C4 C15 3.436(3) 2_667 no
C4 C19 3.565(3) 2_666 no
C5 C9 3.541(3) . no
C5 O1 3.408(3) 2_667 no
C6 C2 3.389(3) 2_667 no
C7 Br1 3.6824(19) 1_565 no
C7 O1 3.387(3) 2_567 no
C7 C17 3.284(3) . no
C7 C14 3.591(3) . no
C7 C3 3.389(3) 2_667 no
C7 C22 3.481(3) . no
C9 C5 3.541(3) . no
C12 C20 3.483(3) 2_676 no
C12 C21 3.588(3) 2_676 no
C13 C18 3.580(3) 2_666 no
C13 C13 3.346(3) 2_676 no
C14 C7 3.591(3) . no
C15 C4 3.436(3) 2_667 no
C17 C22 3.553(3) 2_566 no
C17 C21 3.462(3) 2_566 no
C17 C7 3.284(3) . no
C18 C13 3.580(3) 2_666 no
C19 C4 3.565(3) 2_666 no
C20 C12 3.483(3) 2_676 no
C21 C12 3.588(3) 2_676 no
C21 C17 3.462(3) 2_566 no
C22 C17 3.553(3) 2_566 no
C22 C22 3.454(3) 2_566 no
C22 C7 3.481(3) . no
C1 H16A 3.0900 . no
C2 H15B 3.0300 . no
C3 H20 3.0600 2_666 no
C4 H15B 3.0200 2_667 no
C5 H8A 3.0800 . no
C5 H15B 2.9700 2_667 no
C6 H19 3.0700 2_666 no
C7 H14 3.0800 . no
C8 H5 3.0300 . no
C10 H3 3.0700 1_565 no
C11 H20 2.9600 2_676 no
C11 H21 2.8500 1_655 no
C12 H20 2.8900 2_676 no
C12 H21 3.0900 2_676 no
C13 H13 2.9700 2_676 no
C13 H18 2.7300 2_666 no
C15 H22 3.0200 . no
C15 H2 3.0200 . no
C20 H16B 3.0100 2_566 no
C20 H14 3.0000 . no
C21 H16B 3.0000 2_566 no
C22 H15A 2.9400 . no
H1W Br1 2.54(4) . no
H2 C15 3.0200 . no
H2 Br1 2.8200 . no
H2W Br1 2.61(5) 2_557 no
H3 C10 3.0700 1_545 no
H4 H15A 2.5700 1_655 no
H5 C8 3.0300 . no
H5 O1 2.6100 2_667 no
H8A Br1 2.9300 2_667 no
H8A C5 3.0800 . no
H8A H10 2.3400 . no
H8B Br1 2.9700 1_565 no
H10 H8A 2.3400 . no
H11 Br1 3.2200 1_665 no
H11 H12 2.5500 2_776 no
H11 H21 2.4600 1_655 no
H12 H21 2.5900 2_676 no
H12 H11 2.5500 2_776 no
H13 C13 2.9700 2_676 no
H14 C20 3.0000 . no
H14 N2 2.8600 . no
H14 C7 3.0800 . no
H15A H22 2.5700 . no
H15A O1 2.5800 2_567 no
H15A C22 2.9400 . no
H15A H4 2.5700 1_455 no
H15B C5 2.9700 2_667 no
H15B C2 3.0300 . no
H15B C4 3.0200 2_667 no
H16A H18 2.3300 . no
H16A C1 3.0900 . no
H16B C20 3.0100 2_566 no
H16B C21 3.0000 2_566 no
H18 C13 2.7300 2_666 no
H18 H16A 2.3300 . no
H19 C6 3.0700 2_666 no
H20 C3 3.0600 2_666 no
H20 C11 2.9600 2_676 no
H20 C12 2.8900 2_676 no
H21 C12 3.0900 2_676 no
H21 C11 2.8500 1_455 no
H21 H11 2.4600 1_455 no
H21 H12 2.5900 2_676 no
H22 C15 3.0200 . no
H22 H15A 2.5700 . no

loop_
_geom_hbond_atom_site_label_D
_geom_hbond_atom_site_label_H
_geom_hbond_atom_site_label_A
_geom_hbond_site_symmetry_A
_geom_hbond_distance_DH
_geom_hbond_distance_HA
_geom_hbond_distance_DA
_geom_hbond_angle_DHA
_geom_hbond_publ_flag
O1 H1W Br1 . 0.84(4) 2.54(4) 3.373(2) 170(4) yes
O1 H2W Br1 2_557 0.76(5) 2.61(5) 3.356(2) 168(5) yes
C2 H2 Br1 . 0.93 2.82 3.7431(19) 175 yes
C15 H15A O1 2_567 0.97 2.58 3.458(3) 151 yes

loop_
_geom_torsion_atom_site_label_1
_geom_torsion_atom_site_label_2
_geom_torsion_atom_site_label_3
_geom_torsion_atom_site_label_4
_geom_torsion
_geom_torsion_publ_flag
C7 N1 C1 C2 179.9(2) no
C15 N1 C1 C2 -4.5(3) no
C7 N1 C1 C6 1.4(2) no
C15 N1 C1 C6 176.97(18) no
C1 N1 C15 C16 -74.7(2) no
C7 N1 C15 C16 100.3(2) no
C15 N1 C7 N2 -177.05(17) no
C1 N1 C7 N2 -1.3(2) no
C8 N2 C7 N1 178.83(17) no
C6 N2 C8 C9 70.0(2) no
C7 N2 C6 C5 -177.8(2) no
C8 N2 C6 C5 4.2(3) no
C7 N2 C8 C9 -107.7(2) no
C6 N2 C7 N1 0.8(2) no
C7 N2 C6 C1 0.1(2) no
C8 N2 C6 C1 -177.93(18) no
N1 C1 C6 N2 -0.9(2) no
N1 C1 C2 C3 -177.5(2) no
C6 C1 C2 C3 0.9(3) no
C2 C1 C6 N2 -179.57(18) no
N1 C1 C6 C5 177.25(18) no
C2 C1 C6 C5 -1.5(3) no
C1 C2 C3 C4 0.4(3) no
C2 C3 C4 C5 -1.1(3) no
C3 C4 C5 C6 0.6(3) no
C4 C5 C6 N2 178.3(2) no
C4 C5 C6 C1 0.7(3) no
N2 C8 C9 C10 -123.40(19) no
N2 C8 C9 C14 58.4(2) no
C14 C9 C10 C11 0.3(3) no
C8 C9 C14 C13 179.04(18) no
C10 C9 C14 C13 0.8(3) no
C8 C9 C10 C11 -177.9(2) no
C9 C10 C11 C12 -1.2(4) no
C10 C11 C12 C13 1.1(4) no
C11 C12 C13 C14 0.0(3) no
C12 C13 C14 C9 -1.0(3) no
N1 C15 C16 C17 -51.7(2) no
C15 C16 C17 C18 114.9(2) no
C15 C16 C17 C22 -63.7(2) no
C16 C17 C22 C21 178.46(19) no
C18 C17 C22 C21 -0.2(3) no
C22 C17 C18 C19 -0.6(3) no
C16 C17 C18 C19 -179.29(19) no
C17 C18 C19 C20 0.7(3) no
C18 C19 C20 C21 0.0(3) no
C19 C20 C21 C22 -0.8(4) no
C20 C21 C22 C17 0.9(3) no

loop_
_cod_related_entry_id
_cod_related_entry_database
_cod_related_entry_code
1 ChemSpider 30654831
